data_4518638
loop_
_publ_author_name
'Kosone, Takashi'
'Okuda, Syogo'
'Kawata, Masaya'
'Arai, Shunsuke'
'Kosuge, Ryota'
'Kawasaki, Takeshi'

_publ_section_title
;
 A New Systematic Construction of Novel Three-Dimensional Spin Crossover
 Coordination Polymers Based on the [AgI2(CN)3] Building Unit
;
_journal_name_full 'ACS Omega'
_journal_paper_doi 10.1021/acsomega.1c00892
_journal_year 2021
_chemical_formula_sum 'C17 H12 Ag3 Br2 Fe N7'
_chemical_formula_weight 853.62
_space_group_IT_number 15
_space_group_name_Hall '-C 2yc'
_space_group_name_H-M_alt 'C 1 2/c 1'
_symmetry_cell_setting monoclinic
_symmetry_space_group_name_H-M 'C 1 2/c 1'
_atom_sites_solution_hydrogens geom
_atom_sites_solution_primary direct
_atom_sites_solution_secondary difmap
_audit_creation_method SHELXL-97
_cell_angle_alpha 90.00
_cell_angle_beta 100.2930(10)
_cell_angle_gamma 90.00
_cell_formula_units_Z 4
_cell_length_a 12.4157(6)
_cell_length_b 13.2373(7)
_cell_length_c 13.6566(7)
_cell_measurement_reflns_used 5952
_cell_measurement_temperature 90
_cell_measurement_theta_max 31.07
_cell_measurement_theta_min 2.27
_cell_volume 2208.35(19)
_computing_cell_refinement 'Bruker SMART'
_computing_data_collection 'Bruker SMART'
_computing_data_reduction 'Bruker SAINT'
_computing_molecular_graphics 'Bruker SHELXTL'
_computing_publication_material 'Bruker SHELXTL'
_computing_structure_refinement 'SHELXL-97 (Sheldrick, 1997)'
_computing_structure_solution 'SHELXS-97 (Sheldrick, 1990)'
_diffrn_ambient_temperature 90(2)
_diffrn_detector_area_resol_mean 8.333
_diffrn_measured_fraction_theta_full 0.997
_diffrn_measured_fraction_theta_max 0.926
_diffrn_measurement_device_type 'CCD area detector'
_diffrn_measurement_method 'phi and omega scans'
_diffrn_radiation_monochromator graphite
_diffrn_radiation_source 'fine-focus sealed tube'
_diffrn_radiation_type MoK\a
_diffrn_radiation_wavelength 0.71073
_diffrn_reflns_av_R_equivalents 0.0191
_diffrn_reflns_av_sigmaI/netI 0.0247
_diffrn_reflns_limit_h_max 17
_diffrn_reflns_limit_h_min -13
_diffrn_reflns_limit_k_max 19
_diffrn_reflns_limit_k_min -19
_diffrn_reflns_limit_l_max 12
_diffrn_reflns_limit_l_min -19
_diffrn_reflns_number 8380
_diffrn_reflns_theta_full 25.00
_diffrn_reflns_theta_max 31.22
_diffrn_reflns_theta_min 2.27
_exptl_absorpt_coefficient_mu 6.903
_exptl_absorpt_correction_T_max 0.3120
_exptl_absorpt_correction_T_min 0.2481
_exptl_absorpt_correction_type empirical
_exptl_absorpt_process_details 'SADABS; Sheldrick, 1996'
_exptl_crystal_colour purple
_exptl_crystal_density_diffrn 2.567
_exptl_crystal_density_method 'not measured'
_exptl_crystal_description block
_exptl_crystal_F_000 1600
_exptl_crystal_size_max 0.28
_exptl_crystal_size_mid 0.24
_exptl_crystal_size_min 0.22
_refine_diff_density_max 0.604
_refine_diff_density_min -1.018
_refine_diff_density_rms 0.146
_refine_ls_extinction_method none
_refine_ls_goodness_of_fit_ref 1.436
_refine_ls_hydrogen_treatment constr
_refine_ls_matrix_type full
_refine_ls_number_parameters 147
_refine_ls_number_reflns 3335
_refine_ls_number_restraints 0
_refine_ls_restrained_S_all 1.436
_refine_ls_R_factor_all 0.0323
_refine_ls_R_factor_gt 0.0303
_refine_ls_shift/su_max 0.001
_refine_ls_shift/su_mean 0.000
_refine_ls_structure_factor_coef Fsqd
_refine_ls_weighting_details 'calc w=1/[\s^2^(Fo^2^)+(0.0000P)^2^+15.9114P] where P=(Fo^2^+2Fc^2^)/3'
_refine_ls_weighting_scheme calc
_refine_ls_wR_factor_gt 0.0647
_refine_ls_wR_factor_ref 0.0652
_reflns_number_gt 3189
_reflns_number_total 3335
_reflns_threshold_expression >2sigma(I)
_cod_data_source_file Fe_3Br5Me_Ag_90K.cif
_cod_data_source_block test_c2_c
_cod_depositor_comments
;
The following automatic conversions were performed:

data item '_symmetry_cell_setting' value 'Monoclinic' was changed to
'monoclinic' in accordance with the
/home/data/users/saulius/crontab/automatic-downloads/rss-feeds/ACS/lib/dictionaries/cif_core.dic
dictionary named 'cif_core.dic' version 2.4.2 last updated on
2011-04-26.

Automatic conversion script
Id: cif_fix_values 7556 2019-12-06 15:28:31Z antanas 
;
_cod_original_sg_symbol_H-M C2/c
_cod_database_code 4518638

loop_
_symmetry_equiv_pos_as_xyz
'x, y, z'
'-x, y, -z+1/2'
'x+1/2, y+1/2, z'
'-x+1/2, y+1/2, -z+1/2'
'-x, -y, -z'
'x, -y, z-1/2'
'-x+1/2, -y+1/2, -z'
'x+1/2, -y+1/2, z-1/2'

loop_
_atom_site_label
_atom_site_type_symbol
_atom_site_fract_x
_atom_site_fract_y
_atom_site_fract_z
_atom_site_U_iso_or_equiv
_atom_site_adp_type
_atom_site_occupancy
_atom_site_symmetry_multiplicity
_atom_site_calc_flag
_atom_site_refinement_flags
_atom_site_disorder_assembly
_atom_site_disorder_group
Fe1 Fe 0.2500 0.2500 0.5000 0.00495(12) Uani 1 2 d S . .
Ag1 Ag 0.5000 0.17313(3) 0.2500 0.00989(8) Uani 1 2 d S . .
Ag2 Ag 0.41346(2) 0.06122(2) 0.818920(19) 0.01166(7) Uani 1 1 d . . .
N1 N 0.1454(2) 0.1397(2) 0.4484(2) 0.0070(5) Uani 1 1 d . . .
N2 N 0.3484(2) 0.2050(2) 0.4143(2) 0.0081(5) Uani 1 1 d . . .
N3 N 0.3145(2) 0.1648(2) 0.6107(2) 0.0079(5) Uani 1 1 d . . .
N4 N 0.4795(3) 0.0150(3) 0.9620(3) 0.0143(6) Uani 0.50 1 d P . .
C1 C 0.1816(3) 0.0439(3) 0.4453(2) 0.0074(6) Uani 1 1 d . A .
H1 H 0.2564 0.0297 0.4703 0.009 Uiso 1 1 calc R . .
C2 C 0.1126(3) -0.0346(3) 0.4066(3) 0.0101(6) Uani 1 1 d . . .
C3 C 0.0029(3) -0.0156(3) 0.3702(3) 0.0107(6) Uani 1 1 d . A .
H3 H -0.0454 -0.0687 0.3447 0.013 Uiso 1 1 calc R . .
C4 C -0.0346(3) 0.0835(3) 0.3719(3) 0.0100(6) Uani 1 1 d . . .
C5 C 0.0391(3) 0.1582(3) 0.4121(2) 0.0086(6) Uani 1 1 d . A .
H5 H 0.0131 0.2255 0.4141 0.010 Uiso 1 1 calc R . .
Br1 Br 0.17085(8) -0.16380(6) 0.40338(8) 0.01575(18) Uani 0.7104(18) 1 d P A 1
C6 C -0.1524(8) 0.1117(10) 0.3295(9) 0.0126(4) Uani 0.7104(18) 1 d P A 1
H6A H -0.1626 0.1844 0.3375 0.019 Uiso 0.7104(18) 1 calc PR A 1
H6B H -0.2019 0.0745 0.3650 0.019 Uiso 0.7104(18) 1 calc PR A 1
H6C H -0.1687 0.0943 0.2586 0.019 Uiso 0.7104(18) 1 calc PR A 1
Br2 Br -0.17580(13) 0.1149(2) 0.31602(17) 0.0126(4) Uani 0.2896(18) 1 d P A 2
C7 C 0.158(2) -0.146(2) 0.406(3) 0.01575(18) Uani 0.2896(18) 1 d P A 2
H7A H 0.1064 -0.1923 0.4286 0.024 Uiso 0.2896(18) 1 calc PR A 2
H7B H 0.2289 -0.1498 0.4507 0.024 Uiso 0.2896(18) 1 calc PR A 2
H7C H 0.1669 -0.1636 0.3383 0.024 Uiso 0.2896(18) 1 calc PR A 2
C8 C 0.4013(3) 0.1866(3) 0.3552(3) 0.0099(6) Uani 1 1 d . . .
C9 C 0.3463(3) 0.1217(3) 0.6833(3) 0.0111(6) Uani 1 1 d . . .
C10 C 0.4795(3) 0.0150(3) 0.9620(3) 0.0143(6) Uani 0.50 1 d P . .

loop_
_atom_site_aniso_label
_atom_site_aniso_U_11
_atom_site_aniso_U_22
_atom_site_aniso_U_33
_atom_site_aniso_U_23
_atom_site_aniso_U_13
_atom_site_aniso_U_12
Fe1 0.0055(3) 0.0065(3) 0.0031(3) 0.0012(2) 0.0011(2) 0.0009(2)
Ag1 0.01110(16) 0.01174(17) 0.00864(16) 0.000 0.00670(13) 0.000
Ag2 0.01391(12) 0.01379(13) 0.00578(11) 0.00477(9) -0.00227(9) -0.00133(10)
N1 0.0076(12) 0.0086(13) 0.0054(12) 0.0010(10) 0.0025(10) 0.0009(10)
N2 0.0073(12) 0.0099(13) 0.0067(13) -0.0003(10) -0.0002(10) -0.0006(10)
N3 0.0071(12) 0.0090(13) 0.0077(13) -0.0009(10) 0.0015(10) 0.0011(10)
N4 0.0197(17) 0.0119(15) 0.0097(14) 0.0032(12) -0.0017(12) -0.0062(13)
C1 0.0094(14) 0.0073(15) 0.0052(14) 0.0003(11) 0.0007(11) 0.0008(11)
C2 0.0138(16) 0.0096(16) 0.0077(14) -0.0002(12) 0.0039(12) 0.0001(12)
C3 0.0122(15) 0.0122(16) 0.0079(15) -0.0009(12) 0.0022(12) -0.0021(12)
C4 0.0095(14) 0.0142(16) 0.0065(14) 0.0009(12) 0.0017(12) -0.0014(12)
C5 0.0099(14) 0.0099(16) 0.0065(14) 0.0017(11) 0.0024(12) 0.0019(12)
Br1 0.0178(4) 0.0083(4) 0.0209(3) -0.0036(3) 0.0027(2) 0.0007(2)
C6 0.0060(10) 0.0178(6) 0.0127(9) 0.0002(6) -0.0020(7) 0.0011(8)
Br2 0.0060(10) 0.0178(6) 0.0127(9) 0.0002(6) -0.0020(7) 0.0011(8)
C7 0.0178(4) 0.0083(4) 0.0209(3) -0.0036(3) 0.0027(2) 0.0007(2)
C8 0.0096(14) 0.0090(15) 0.0112(15) 0.0021(12) 0.0020(12) 0.0006(12)
C9 0.0114(15) 0.0129(16) 0.0090(15) 0.0010(12) 0.0019(12) 0.0005(12)
C10 0.0197(17) 0.0119(15) 0.0097(14) 0.0032(12) -0.0017(12) -0.0062(13)

loop_
_atom_type_symbol
_atom_type_description
_atom_type_scat_dispersion_real
_atom_type_scat_dispersion_imag
_atom_type_scat_source
C C 0.0033 0.0016 'International Tables Vol C Tables 4.2.6.8 and 6.1.1.4'
H H 0.0000 0.0000 'International Tables Vol C Tables 4.2.6.8 and 6.1.1.4'
N N 0.0061 0.0033 'International Tables Vol C Tables 4.2.6.8 and 6.1.1.4'
Fe Fe 0.3463 0.8444 'International Tables Vol C Tables 4.2.6.8 and 6.1.1.4'
Br Br -0.2901 2.4595 'International Tables Vol C Tables 4.2.6.8 and 6.1.1.4'
Ag Ag -0.8971 1.1015 'International Tables Vol C Tables 4.2.6.8 and 6.1.1.4'

loop_
_geom_angle_atom_site_label_1
_geom_angle_atom_site_label_2
_geom_angle_atom_site_label_3
_geom_angle
_geom_angle_site_symmetry_1
_geom_angle_site_symmetry_3
_geom_angle_publ_flag
N2 Fe1 N2 180.0 . 7_556 ?
N2 Fe1 N3 85.68(12) . 7_556 ?
N2 Fe1 N3 94.32(12) 7_556 7_556 ?
N2 Fe1 N3 94.32(12) . . ?
N2 Fe1 N3 85.68(12) 7_556 . ?
N3 Fe1 N3 180.00(12) 7_556 . ?
N2 Fe1 N1 89.87(12) . 7_556 ?
N2 Fe1 N1 90.13(12) 7_556 7_556 ?
N3 Fe1 N1 90.10(12) 7_556 7_556 ?
N3 Fe1 N1 89.90(12) . 7_556 ?
N2 Fe1 N1 90.13(12) . . ?
N2 Fe1 N1 89.87(12) 7_556 . ?
N3 Fe1 N1 89.90(12) 7_556 . ?
N3 Fe1 N1 90.10(12) . . ?
N1 Fe1 N1 180.0 7_556 . ?
C8 Ag1 C8 170.0(2) 2_655 . ?
C9 Ag2 N4 174.03(15) . . ?
C9 Ag2 Ag2 70.49(10) . 2_656 ?
N4 Ag2 Ag2 111.87(10) . 2_656 ?
C5 N1 C1 118.0(3) . . ?
C5 N1 Fe1 122.0(2) . . ?
C1 N1 Fe1 120.0(2) . . ?
C8 N2 Fe1 171.8(3) . . ?
C9 N3 Fe1 171.7(3) . . ?
C10 N4 Ag2 175.2(5) 5_657 . ?
N1 C1 C2 122.0(3) . . ?
N1 C1 H1 119.0 . . ?
C2 C1 H1 119.0 . . ?
C3 C2 C1 119.9(3) . . ?
C3 C2 C7 119.9(12) . . ?
C1 C2 C7 120.2(12) . . ?
C3 C2 Br1 121.3(3) . . ?
C1 C2 Br1 118.7(3) . . ?
C7 C2 Br1 2.4(12) . . ?
C2 C3 C4 118.4(3) . . ?
C2 C3 H3 120.8 . . ?
C4 C3 H3 120.8 . . ?
C5 C4 C3 118.5(3) . . ?
C5 C4 C6 119.7(6) . . ?
C3 C4 C6 121.8(6) . . ?
C5 C4 Br2 121.0(3) . . ?
C3 C4 Br2 120.4(3) . . ?
C6 C4 Br2 2.4(6) . . ?
N1 C5 C4 123.2(3) . . ?
N1 C5 H5 118.4 . . ?
C4 C5 H5 118.4 . . ?
C4 C6 H6A 109.5 . . ?
C4 C6 H6B 109.5 . . ?
C4 C6 H6C 109.5 . . ?
C2 C7 H7A 109.5 . . ?
C2 C7 H7B 109.5 . . ?
H7A C7 H7B 109.5 . . ?
C2 C7 H7C 109.5 . . ?
H7A C7 H7C 109.5 . . ?
H7B C7 H7C 109.5 . . ?
N2 C8 Ag1 172.7(3) . . ?
N3 C9 Ag2 172.8(3) . . ?

loop_
_geom_bond_atom_site_label_1
_geom_bond_atom_site_label_2
_geom_bond_distance
_geom_bond_site_symmetry_2
_geom_bond_publ_flag
Fe1 N2 1.931(3) . ?
Fe1 N2 1.931(3) 7_556 ?
Fe1 N3 1.940(3) 7_556 ?
Fe1 N3 1.940(3) . ?
Fe1 N1 1.997(3) 7_556 ?
Fe1 N1 1.997(3) . ?
Ag1 C8 2.055(3) 2_655 ?
Ag1 C8 2.055(3) . ?
Ag2 C9 2.053(4) . ?
Ag2 N4 2.072(3) . ?
Ag2 Ag2 3.0996(6) 2_656 ?
N1 C5 1.347(4) . ?
N1 C1 1.348(4) . ?
N2 C8 1.154(5) . ?
N3 C9 1.151(5) . ?
N4 C10 1.142(7) 5_657 ?
C1 C2 1.390(5) . ?
C1 H1 0.9500 . ?
C2 C3 1.386(5) . ?
C2 C7 1.57(2) . ?
C2 Br1 1.860(4) . ?
C3 C4 1.393(5) . ?
C3 H3 0.9500 . ?
C4 C5 1.392(5) . ?
C4 C6 1.520(10) . ?
C4 Br2 1.831(4) . ?
C5 H5 0.9500 . ?
C6 H6A 0.9800 . ?
C6 H6B 0.9800 . ?
C6 H6C 0.9800 . ?
C7 H7A 0.9800 . ?
C7 H7B 0.9800 . ?
C7 H7C 0.9800 . ?
